data_4126460
loop_
_publ_author_name
'Liu, Liang'
'Zhu, Miaomiao'
'Yu, Hai-Tao'
'Zhang, Wen-Xiong'
'Xi, Zhenfeng'

_publ_section_title
;
 Organocopper(III) Spiro Complexes: Synthesis, Structural
 Characterization, and Redox Transformation.
;
_journal_name_full 'Journal of the American Chemical Society'
_journal_paper_doi 10.1021/jacs.7b08803
_journal_year 2017
_chemical_formula_moiety 'C9 H27 Cu I P3'
_chemical_formula_sum 'C9 H27 Cu I P3'
_chemical_formula_weight 418.66
_chemical_name_systematic
;
 ? 
;
_space_group_crystal_system monoclinic
_space_group_IT_number 11
_space_group_name_Hall '-P 2yb'
_space_group_name_H-M_alt 'P 1 21/m 1'
_symmetry_space_group_name_Hall '-P 2yb'
_symmetry_space_group_name_H-M 'P 1 21/m 1'
_atom_sites_solution_hydrogens geom
_atom_sites_solution_primary direct
_atom_sites_solution_secondary difmap
_audit_creation_date 2017-05-04
_audit_creation_method
;
Olex2 1.2
(compiled 2017.03.28 svn.r3405 for OlexSys, GUI svn.r5335)
;
_cell_angle_alpha 90.00
_cell_angle_beta 108.138(5)
_cell_angle_gamma 90.00
_cell_formula_units_Z 2
_cell_length_a 7.4837(3)
_cell_length_b 13.6649(6)
_cell_length_c 9.4899(5)
_cell_measurement_reflns_used 6490
_cell_measurement_temperature 180.0(2)
_cell_measurement_theta_max 30.1850
_cell_measurement_theta_min 4.1530
_cell_volume 922.25(8)
_computing_cell_refinement 'CrysAlisPro 1.171.39.7e (Rigaku OD, 2015)'
_computing_data_collection 'CrysAlisPro 1.171.39.7e (Rigaku OD, 2015)'
_computing_data_reduction 'CrysAlisPro 1.171.39.7e (Rigaku OD, 2015)'
_computing_molecular_graphics 'Olex2 (Dolomanov et al., 2009)'
_computing_publication_material 'Olex2 (Dolomanov et al., 2009)'
_computing_structure_refinement 'ShelXL (Sheldrick, 2015)'
_computing_structure_solution 'SHELXS-97 (Sheldrick, 1990)'
_diffrn_ambient_environment N~2~
_diffrn_ambient_temperature 180.0(2)
_diffrn_detector 'CCD plate'
_diffrn_measured_fraction_theta_full 0.995
_diffrn_measured_fraction_theta_max 0.995
_diffrn_measurement_details
;
List of Runs (angles in degrees, time in seconds):

  # Type    Start    End  Width  t~exp~   \w     \q     \k     \f   Frames
--------------------------------------------------------------------------
  1  \w     -4.00  50.00   0.50    0.50    --   -1.00  38.00  30.00  108
  2  \w     26.00  80.00   0.50    0.50    --   -1.00  57.00 120.00  108
  3  \w     18.00  88.00   0.50    0.50    --   -1.00  38.00 -90.00  140
  4  \w     29.00  91.00   0.50    0.50    --    1.40  57.00-180.00  124
  5  \w    -24.00   8.00   0.50    0.50    --    1.40  57.00-180.00   64
  6  \w    -41.00  14.00   0.50    0.50    --   -1.00 -77.00-180.00  110
;
_diffrn_measurement_device 'four-circle diffractometer'
_diffrn_measurement_device_type 'XtaLAB Pro: Kappa single'
_diffrn_measurement_method '\w scans'
_diffrn_orient_matrix_type 'CrysAlisPro convention (1999,Acta A55,543-557)'
_diffrn_orient_matrix_UB_11 -0.0440070000
_diffrn_orient_matrix_UB_12 -0.0364051000
_diffrn_orient_matrix_UB_13 -0.0526467000
_diffrn_orient_matrix_UB_21 0.0635603000
_diffrn_orient_matrix_UB_22 0.0101007000
_diffrn_orient_matrix_UB_23 -0.0400771000
_diffrn_orient_matrix_UB_31 0.0630104000
_diffrn_orient_matrix_UB_32 -0.0356495000
_diffrn_orient_matrix_UB_33 0.0424357000
_diffrn_radiation_monochromator graphite
_diffrn_radiation_probe x-ray
_diffrn_radiation_type MoK\a
_diffrn_radiation_wavelength 0.71073
_diffrn_reflns_av_R_equivalents 0.0324
_diffrn_reflns_av_unetI/netI 0.0196
_diffrn_reflns_limit_h_max 9
_diffrn_reflns_limit_h_min -9
_diffrn_reflns_limit_k_max 16
_diffrn_reflns_limit_k_min -16
_diffrn_reflns_limit_l_max 11
_diffrn_reflns_limit_l_min -11
_diffrn_reflns_number 10376
_diffrn_reflns_theta_full 26.00
_diffrn_reflns_theta_max 26.02
_diffrn_reflns_theta_min 4.14
_diffrn_source 'fine-focus sealed X-ray tube'
_diffrn_source_type 'Enhance (Mo) X-ray Source'
_exptl_absorpt_coefficient_mu 3.093
_exptl_absorpt_correction_T_max 1.00000
_exptl_absorpt_correction_T_min 0.48268
_exptl_absorpt_correction_type multi-scan
_exptl_absorpt_process_details
;
CrysAlisPro 1.171.39.7e (Rigaku Oxford Diffraction, 2015)
Empirical absorption correction using spherical harmonics,
 implemented in SCALE3 ABSPACK scaling algorithm.
;
_exptl_crystal_colour 'clear light colourless'
_exptl_crystal_colour_lustre clear
_exptl_crystal_colour_modifier light
_exptl_crystal_colour_primary colourless
_exptl_crystal_density_diffrn 1.508
_exptl_crystal_density_method 'not measured'
_exptl_crystal_description block
_exptl_crystal_F_000 416
_exptl_crystal_size_max 0.2
_exptl_crystal_size_mid 0.2
_exptl_crystal_size_min 0.1
_refine_diff_density_max 1.331
_refine_diff_density_min -0.597
_refine_diff_density_rms 0.088
_refine_ls_extinction_method none
_refine_ls_goodness_of_fit_ref 1.068
_refine_ls_hydrogen_treatment constr
_refine_ls_matrix_type full
_refine_ls_number_parameters 75
_refine_ls_number_reflns 1884
_refine_ls_number_restraints 0
_refine_ls_restrained_S_all 1.068
_refine_ls_R_factor_all 0.0247
_refine_ls_R_factor_gt 0.0237
_refine_ls_shift/su_max 0.001
_refine_ls_shift/su_mean 0.000
_refine_ls_structure_factor_coef Fsqd
_refine_ls_weighting_details 'calc w=1/[\s^2^(Fo^2^)+(0.0402P)^2^+0.4094P] where P=(Fo^2^+2Fc^2^)/3'
_refine_ls_weighting_scheme calc
_refine_ls_wR_factor_gt 0.0630
_refine_ls_wR_factor_ref 0.0637
_reflns_number_gt 1787
_reflns_number_total 1884
_reflns_threshold_expression >2sigma(I)
_cod_data_source_file ja7b08803_si_002.cif
_cod_data_source_block 8
_cod_original_cell_volume 922.25(7)
_cod_database_code 4126460
_chemical_oxdiff_formula 'Cu1 I1 P1 C1'
_reflns_odcompleteness_completeness 99.55
_reflns_odcompleteness_iscentric 1
_reflns_odcompleteness_theta 27.42
_olex2_refinement_description
;
1. Fixed Uiso
 At 1.5 times of:
  All C(H,H,H) groups
2. Others
 Fixed Sof: H4A(0.5) H4B(0.5) H4C(0.5)
3.a Idealised Me refined as rotating group:
 C1(H1A,H1B,H1C), C2(H2A,H2B,H2C), C3(H3A,H3B,H3C), C4(H4A,H4B,H4C), C5(H5A,
 H5B,H5C)
;
_olex2_submission_special_instructions 'No special instructions were received'
_oxdiff_exptl_absorpt_empirical_details
;
Empirical correction (ABSPACK) includes:
- Absorption correction using spherical harmonics
- Frame scaling
- Detector area scaling
;
_oxdiff_exptl_absorpt_empirical_full_max 1.645
_oxdiff_exptl_absorpt_empirical_full_min 0.674

loop_
_space_group_symop_id
_space_group_symop_operation_xyz
1 'x, y, z'
2 '-x, y+1/2, -z'
3 '-x, -y, -z'
4 'x, -y-1/2, z'

loop_
_atom_site_label
_atom_site_type_symbol
_atom_site_fract_x
_atom_site_fract_y
_atom_site_fract_z
_atom_site_U_iso_or_equiv
_atom_site_adp_type
_atom_site_occupancy
_atom_site_calc_flag
_atom_site_disorder_assembly
_atom_site_disorder_group
_atom_site_site_symmetry_order
_atom_site_refinement_flags_posn
_atom_site_refinement_flags_adp
_atom_site_refinement_flags_occupancy
I1 I 0.34803(3) 0.2500 0.09109(2) 0.04086(10) Uani 1 d . . 2 S T P
Cu1 Cu 0.71241(5) 0.2500 0.27462(4) 0.02588(11) Uani 1 d . . 2 S T P
P1 P 0.81197(7) 0.39110(4) 0.20237(6) 0.02574(13) Uani 1 d . . 1 . . .
P2 P 0.69318(11) 0.2500 0.50617(8) 0.02899(18) Uani 1 d . . 2 S T P
C1 C 1.0500(4) 0.4353(2) 0.2968(3) 0.0457(6) Uani 1 d . . 1 . . .
H1A H 1.0681 0.4413 0.4033 0.068 Uiso 1 calc . . 1 GR . .
H1B H 1.0677 0.4994 0.2568 0.068 Uiso 1 calc . . 1 GR . .
H1C H 1.1418 0.3889 0.2810 0.068 Uiso 1 calc . . 1 GR . .
C2 C 0.8073(4) 0.39462(19) 0.0091(3) 0.0396(5) Uani 1 d . . 1 . . .
H2A H 0.9089 0.3537 -0.0034 0.059 Uiso 1 calc . . 1 GR . .
H2B H 0.8245 0.4622 -0.0188 0.059 Uiso 1 calc . . 1 GR . .
H2C H 0.6861 0.3699 -0.0544 0.059 Uiso 1 calc . . 1 GR . .
C3 C 0.6696(4) 0.49701(18) 0.2159(3) 0.0462(6) Uani 1 d . . 1 . . .
H3A H 0.5365 0.4823 0.1670 0.069 Uiso 1 calc . . 1 GR . .
H3B H 0.7066 0.5534 0.1675 0.069 Uiso 1 calc . . 1 GR . .
H3C H 0.6892 0.5122 0.3206 0.069 Uiso 1 calc . . 1 GR . .
C4 C 0.9163(6) 0.2500 0.6564(4) 0.0513(9) Uani 1 d . . 2 S T P
H4A H 0.8938 0.2668 0.7498 0.077 Uiso 0.50 calc A -1 1 GR . .
H4B H 1.0012 0.2983 0.6351 0.077 Uiso 0.50 calc A -1 1 GR . .
H4C H 0.9734 0.1849 0.6648 0.077 Uiso 0.50 calc A -1 1 GR . .
C5 C 0.5719(4) 0.3534(2) 0.5562(3) 0.0560(7) Uani 1 d . . 1 . . .
H5A H 0.6377 0.4142 0.5483 0.084 Uiso 1 calc . . 1 GR . .
H5B H 0.5700 0.3454 0.6584 0.084 Uiso 1 calc . . 1 GR . .
H5C H 0.4426 0.3564 0.4890 0.084 Uiso 1 calc . . 1 GR . .

loop_
_atom_site_aniso_label
_atom_site_aniso_U_11
_atom_site_aniso_U_22
_atom_site_aniso_U_33
_atom_site_aniso_U_23
_atom_site_aniso_U_13
_atom_site_aniso_U_12
I1 0.02687(14) 0.04678(16) 0.04484(16) 0.000 0.00521(10) 0.000
Cu1 0.0340(2) 0.02135(19) 0.02292(19) 0.000 0.00971(15) 0.000
P1 0.0306(3) 0.0212(3) 0.0251(3) 0.00045(19) 0.0081(2) -0.00011(19)
P2 0.0352(4) 0.0300(4) 0.0214(3) 0.000 0.0083(3) 0.000
C1 0.0416(13) 0.0500(15) 0.0417(13) -0.0089(11) 0.0077(10) -0.0129(11)
C2 0.0476(13) 0.0423(13) 0.0299(11) 0.0042(10) 0.0134(10) -0.0007(10)
C3 0.0605(16) 0.0273(12) 0.0542(15) 0.0053(11) 0.0229(13) 0.0117(11)
C4 0.049(2) 0.061(2) 0.0336(18) 0.000 -0.0020(16) 0.000
C5 0.0605(17) 0.0646(18) 0.0432(15) -0.0106(13) 0.0169(13) 0.0206(15)

loop_
_atom_type_symbol
_atom_type_description
_atom_type_scat_dispersion_real
_atom_type_scat_dispersion_imag
_atom_type_scat_source
C C 0.0033 0.0016 'International Tables Vol C Tables 4.2.6.8 and 6.1.1.4'
H H 0.0000 0.0000 'International Tables Vol C Tables 4.2.6.8 and 6.1.1.4'
Cu Cu 0.3201 1.2651 'International Tables Vol C Tables 4.2.6.8 and 6.1.1.4'
I I -0.4742 1.8119 'International Tables Vol C Tables 4.2.6.8 and 6.1.1.4'
P P 0.1023 0.0942 'International Tables Vol C Tables 4.2.6.8 and 6.1.1.4'

loop_
_geom_angle_atom_site_label_1
_geom_angle_atom_site_label_2
_geom_angle_atom_site_label_3
_geom_angle
_geom_angle_site_symmetry_1
_geom_angle_site_symmetry_3
P1 Cu1 I1 99.482(17) . .
P1 Cu1 I1 99.483(17) 4_565 .
P1 Cu1 P1 117.98(3) 4_565 .
P2 Cu1 I1 105.52(2) . .
P2 Cu1 P1 115.232(17) . .
P2 Cu1 P1 115.233(17) . 4_565
C1 P1 Cu1 119.86(10) . .
C2 P1 Cu1 115.12(8) . .
C2 P1 C1 101.23(12) . .
C2 P1 C3 102.77(12) . .
C3 P1 Cu1 113.71(9) . .
C3 P1 C1 101.81(13) . .
C4 P2 Cu1 116.23(14) . .
C5 P2 Cu1 116.37(10) . .
C5 P2 Cu1 116.37(10) 4_565 .
C5 P2 C4 101.84(13) 4_565 .
C5 P2 C4 101.84(13) . .
C5 P2 C5 101.8(2) . 4_565
P1 C1 H1A 109.5 . .
P1 C1 H1B 109.5 . .
P1 C1 H1C 109.5 . .
H1A C1 H1B 109.5 . .
H1A C1 H1C 109.5 . .
H1B C1 H1C 109.5 . .
P1 C2 H2A 109.5 . .
P1 C2 H2B 109.5 . .
P1 C2 H2C 109.5 . .
H2A C2 H2B 109.5 . .
H2A C2 H2C 109.5 . .
H2B C2 H2C 109.5 . .
P1 C3 H3A 109.5 . .
P1 C3 H3B 109.5 . .
P1 C3 H3C 109.5 . .
H3A C3 H3B 109.5 . .
H3A C3 H3C 109.5 . .
H3B C3 H3C 109.5 . .
P2 C4 H4A 109.5 . .
P2 C4 H4B 109.5 . .
P2 C4 H4C 109.5 . .
P2 C5 H5A 109.5 . .
P2 C5 H5B 109.5 . .
P2 C5 H5C 109.5 . .
H5A C5 H5B 109.5 . .
H5A C5 H5C 109.5 . .
H5B C5 H5C 109.5 . .

loop_
_geom_bond_atom_site_label_1
_geom_bond_atom_site_label_2
_geom_bond_distance
_geom_bond_site_symmetry_2
I1 Cu1 2.7408(4) .
Cu1 P1 2.2497(5) .
Cu1 P1 2.2497(5) 4_565
Cu1 P2 2.2464(8) .
P1 C1 1.830(2) .
P1 C2 1.824(2) .
P1 C3 1.825(2) .
P2 C4 1.827(4) .
P2 C5 1.821(3) 4_565
P2 C5 1.821(3) .
C1 H1A 0.9800 .
C1 H1B 0.9800 .
C1 H1C 0.9800 .
C2 H2A 0.9800 .
C2 H2B 0.9800 .
C2 H2C 0.9800 .
C3 H3A 0.9800 .
C3 H3B 0.9800 .
C3 H3C 0.9800 .
C4 H4A 0.9800 .
C4 H4B 0.9800 .
C4 H4C 0.9800 .
C5 H5A 0.9800 .
C5 H5B 0.9800 .
C5 H5C 0.9800 .

loop_
_geom_torsion_atom_site_label_1
_geom_torsion_atom_site_label_2
_geom_torsion_atom_site_label_3
_geom_torsion_atom_site_label_4
_geom_torsion
_geom_torsion_site_symmetry_1
_geom_torsion_site_symmetry_4
I1 Cu1 P1 C1 176.37(10) . .
I1 Cu1 P1 C2 -62.48(9) . .
I1 Cu1 P1 C3 55.72(10) . .
I1 Cu1 P2 C4 180.0 . .
I1 Cu1 P2 C5 -60.03(13) . .
I1 Cu1 P2 C5 60.03(13) . 4_565
P1 Cu1 P1 C1 -77.50(11) 4_565 .
P1 Cu1 P1 C2 43.65(10) 4_565 .
P1 Cu1 P1 C3 161.85(10) 4_565 .
P1 Cu1 P2 C4 71.35(2) 4_565 .
P1 Cu1 P2 C4 -71.35(2) . .
P1 Cu1 P2 C5 168.68(13) . 4_565
P1 Cu1 P2 C5 48.62(13) . .
P1 Cu1 P2 C5 -168.68(13) 4_565 .
P1 Cu1 P2 C5 -48.63(13) 4_565 4_565
P2 Cu1 P1 C1 64.13(11) . .
P2 Cu1 P1 C2 -174.73(9) . .
P2 Cu1 P1 C3 -56.53(11) . .
